data_7223921
loop_
_publ_author_name
'Yu, Tiantian'
'Wang, Shimin'
'Li, Xuemin'
'Gao, Xiaoli'
'Zhou, Chunlin'
'Cheng, Jiajia'
'Li, Baojun'
'Li, Jinpeng'
'Chang, Junbiao'
'Hou, Hongwei'
'Liu, Zhongyi'

_publ_section_title
;
 Roles of temperature, solvent, M/L ratios and anion in preparing
 complexes containing a Himta ligand
;
_journal_issue 8
_journal_name_full CrystEngComm
_journal_page_first 1350
_journal_paper_doi 10.1039/C5CE02277K
_journal_volume 18
_journal_year 2016
_chemical_formula_sum 'C16 H28 Mn N10 O10'
_chemical_formula_weight 575.42
_chemical_name_systematic
; 
 ? 
;
_space_group_IT_number 2
_symmetry_cell_setting triclinic
_symmetry_space_group_name_Hall '-P 1'
_symmetry_space_group_name_H-M 'P -1'
_atom_sites_solution_hydrogens geom
_atom_sites_solution_primary direct
_atom_sites_solution_secondary difmap
_audit_creation_method SHELXL-97
_audit_update_record
;
2016-01-08 deposited with the CCDC.
2016-01-15 downloaded from the CCDC.
;
_cell_angle_alpha 94.66(3)
_cell_angle_beta 107.53(3)
_cell_angle_gamma 95.54(3)
_cell_formula_units_Z 1
_cell_length_a 7.8231(16)
_cell_length_b 9.0961(18)
_cell_length_c 9.2962(19)
_cell_measurement_reflns_used 2143
_cell_measurement_temperature 293(2)
_cell_measurement_theta_max 30.9030
_cell_measurement_theta_min 2.2648
_cell_volume 623.6(3)
_computing_cell_refinement 'CrystalClear (Rigaku/MSC Inc., 2006)'
_computing_data_collection 'CrystalClear (Rigaku/MSC Inc., 2006)'
_computing_data_reduction 'CrystalClear (Rigaku/MSC Inc., 2006)'
_computing_structure_refinement 'SHELXL-97 (Sheldrick, 1997)'
_computing_structure_solution 'SHELXS-97 (Sheldrick, 1990)'
_diffrn_ambient_temperature 293(2)
_diffrn_detector_area_resol_mean 28.5714
_diffrn_measured_fraction_theta_full 0.998
_diffrn_measured_fraction_theta_max 0.998
_diffrn_measurement_device_type Saturn724
_diffrn_measurement_method dtprofit.ref
_diffrn_radiation_monochromator graphite
_diffrn_radiation_source 'fine-focus sealed tube'
_diffrn_radiation_type MoK\a
_diffrn_radiation_wavelength 0.71073
_diffrn_reflns_av_R_equivalents 0.0257
_diffrn_reflns_av_sigmaI/netI 0.0316
_diffrn_reflns_limit_h_max 8
_diffrn_reflns_limit_h_min -9
_diffrn_reflns_limit_k_max 10
_diffrn_reflns_limit_k_min -10
_diffrn_reflns_limit_l_max 11
_diffrn_reflns_limit_l_min -10
_diffrn_reflns_number 5509
_diffrn_reflns_theta_full 25.00
_diffrn_reflns_theta_max 25.00
_diffrn_reflns_theta_min 2.26
_diffrn_standards_decay_% 0
_diffrn_standards_interval_count 0
_diffrn_standards_interval_time 0
_diffrn_standards_number 0
_exptl_absorpt_coefficient_mu 0.600
_exptl_absorpt_correction_T_max 0.8894
_exptl_absorpt_correction_T_min 0.8894
_exptl_absorpt_correction_type multi-scan
_exptl_crystal_colour Colorless
_exptl_crystal_density_diffrn 1.532
_exptl_crystal_density_method 'not measured'
_exptl_crystal_description Prism
_exptl_crystal_F_000 299
_exptl_crystal_size_max 0.20
_exptl_crystal_size_mid 0.20
_exptl_crystal_size_min 0.20
_refine_diff_density_max 0.230
_refine_diff_density_min -0.374
_refine_diff_density_rms 0.067
_refine_ls_extinction_method none
_refine_ls_goodness_of_fit_ref 1.099
_refine_ls_hydrogen_treatment mixed
_refine_ls_matrix_type full
_refine_ls_number_parameters 193
_refine_ls_number_reflns 2190
_refine_ls_number_restraints 0
_refine_ls_restrained_S_all 1.099
_refine_ls_R_factor_all 0.0455
_refine_ls_R_factor_gt 0.0396
_refine_ls_shift/su_max 0.000
_refine_ls_shift/su_mean 0.000
_refine_ls_structure_factor_coef Fsqd
_refine_ls_weighting_details 'calc w=1/[\s^2^(Fo^2^)+(0.0409P)^2^+0.3034P] where P=(Fo^2^+2Fc^2^)/3'
_refine_ls_weighting_scheme calc
_refine_ls_wR_factor_gt 0.0892
_refine_ls_wR_factor_ref 0.0927
_reflns_number_gt 1952
_reflns_number_total 2190
_reflns_threshold_expression >2sigma(I)
_cod_data_source_file c5ce02277k2.cif
_cod_data_source_block 7
_cod_depositor_comments
;
The following automatic conversions were performed:

'_exptl_absorpt_correction_type' value 'Multi-scan' changed to
'multi-scan' according to
/usr/data/users/saulius/crontab/automatic-downloads/rss-feeds/RSC/lib/dictionaries/cif_core.dic
dictionary named 'cif_core.dic' version 2.4.2 from 2011-04-26.

Automatic conversion script
Id: cif_fix_values 4268 2015-11-12 08:31:59Z antanas 

 Adding full bibliography for 7223915--7223923.cif.
;
_cod_original_cell_volume 623.6(2)
_cod_original_sg_symbol_H-M P-1
_cod_database_code 7223921

loop_
_symmetry_equiv_pos_as_xyz
'x, y, z'
'-x, -y, -z'

loop_
_atom_site_label
_atom_site_type_symbol
_atom_site_fract_x
_atom_site_fract_y
_atom_site_fract_z
_atom_site_U_iso_or_equiv
_atom_site_adp_type
_atom_site_occupancy
_atom_site_symmetry_multiplicity
_atom_site_calc_flag
_atom_site_refinement_flags
C1 C 0.5779(4) 0.3651(3) -0.1780(3) 0.0395(6) Uani 1 1 d .
H1 H 0.4937 0.2824 -0.2239 0.047 Uiso 1 1 calc R
C2 C 0.7466(4) 0.5716(3) -0.1430(3) 0.0462(7) Uani 1 1 d .
H2 H 0.8027 0.6603 -0.1603 0.055 Uiso 1 1 calc R
C3 C 0.7762(4) 0.5202(3) -0.0058(3) 0.0489(7) Uani 1 1 d .
H3 H 0.8548 0.5663 0.0866 0.059 Uiso 1 1 calc R
C4 C 0.6483(4) 0.2924(3) 0.0858(3) 0.0426(7) Uani 1 1 d .
H4A H 0.5219 0.2527 0.0608 0.051 Uiso 1 1 calc R
H4B H 0.6823 0.3528 0.1834 0.051 Uiso 1 1 calc R
C5 C 0.7584(3) 0.1659(3) 0.1002(3) 0.0332(6) Uani 1 1 d .
C6 C 0.8928(3) 0.1342(3) 0.2220(3) 0.0338(6) Uani 1 1 d .
H6 H 0.9486 0.1939 0.3135 0.041 Uiso 1 1 calc R
C7 C 1.0341(3) -0.1032(3) 0.2719(3) 0.0352(6) Uani 1 1 d .
H7A H 1.1424 -0.0471 0.3432 0.042 Uiso 1 1 calc R
H7B H 1.0709 -0.1734 0.2063 0.042 Uiso 1 1 calc R
C8 C 0.9276(3) -0.1883(3) 0.3593(3) 0.0299(5) Uani 1 1 d .
H5W H 0.822(5) 0.414(4) -0.495(4) 0.067(11) Uiso 1 1 d .
H7W H 0.335(4) 0.222(4) -0.494(4) 0.066(10) Uiso 1 1 d .
H9W H 0.452(5) 0.019(4) 0.222(5) 0.082(13) Uiso 1 1 d .
H5WA H 0.813(4) 0.538(4) -0.556(4) 0.057(11) Uiso 1 1 d .
H7WA H 0.442(4) 0.201(3) -0.581(3) 0.048(9) Uiso 1 1 d .
H9WA H 0.608(6) 0.006(4) 0.335(5) 0.090(14) Uiso 1 1 d .
Mn1 Mn 0.5000 0.5000 -0.5000 0.02658(17) Uani 1 2 d S
N1 N 0.6213(3) 0.4730(2) -0.2521(2) 0.0340(5) Uani 1 1 d .
N2 N 0.6687(3) 0.3881(2) -0.0296(2) 0.0341(5) Uani 1 1 d .
N3 N 0.9267(3) -0.0020(2) 0.1804(2) 0.0312(5) Uani 1 1 d .
N4 N 0.8195(3) -0.0548(2) 0.0397(2) 0.0389(5) Uani 1 1 d .
N5 N 0.7169(3) 0.0486(2) -0.0092(2) 0.0390(5) Uani 1 1 d .
O1 O 0.9782(2) -0.3087(2) 0.3981(2) 0.0510(5) Uani 1 1 d .
O2 O 0.8011(2) -0.13214(19) 0.3873(2) 0.0402(4) Uani 1 1 d .
O5 O 0.7553(3) 0.4668(2) -0.5428(2) 0.0402(5) Uani 1 1 d .
O7 O 0.3985(3) 0.2650(2) -0.5487(2) 0.0412(5) Uani 1 1 d .
O9 O 0.5075(3) 0.0416(2) 0.3128(3) 0.0536(6) Uani 1 1 d .

loop_
_atom_site_aniso_label
_atom_site_aniso_U_11
_atom_site_aniso_U_22
_atom_site_aniso_U_33
_atom_site_aniso_U_23
_atom_site_aniso_U_13
_atom_site_aniso_U_12
C1 0.0528(16) 0.0317(13) 0.0281(13) 0.0066(11) 0.0041(12) 0.0017(11)
C2 0.0494(17) 0.0377(15) 0.0442(17) 0.0124(12) 0.0053(13) -0.0061(12)
C3 0.0531(18) 0.0454(16) 0.0359(15) 0.0040(13) -0.0016(13) -0.0019(13)
C4 0.0580(17) 0.0470(16) 0.0317(14) 0.0171(12) 0.0198(13) 0.0202(13)
C5 0.0440(14) 0.0337(13) 0.0247(12) 0.0118(10) 0.0128(11) 0.0049(11)
C6 0.0448(14) 0.0290(13) 0.0261(12) 0.0064(10) 0.0088(11) 0.0017(10)
C7 0.0301(13) 0.0368(14) 0.0426(15) 0.0164(11) 0.0125(11) 0.0086(10)
C8 0.0277(12) 0.0312(13) 0.0296(13) 0.0108(10) 0.0051(10) 0.0038(10)
Mn1 0.0296(3) 0.0265(3) 0.0264(3) 0.0090(2) 0.0104(2) 0.0067(2)
N1 0.0409(12) 0.0313(11) 0.0294(11) 0.0115(9) 0.0078(9) 0.0058(9)
N2 0.0454(12) 0.0304(11) 0.0270(11) 0.0092(8) 0.0088(9) 0.0104(9)
N3 0.0336(11) 0.0327(11) 0.0287(11) 0.0113(8) 0.0103(9) 0.0019(8)
N4 0.0445(13) 0.0384(12) 0.0324(12) 0.0042(9) 0.0099(10) 0.0048(10)
N5 0.0446(13) 0.0421(12) 0.0278(11) 0.0058(9) 0.0064(10) 0.0079(10)
O1 0.0443(11) 0.0451(11) 0.0764(15) 0.0372(10) 0.0259(10) 0.0196(9)
O2 0.0395(10) 0.0412(10) 0.0515(12) 0.0208(9) 0.0245(9) 0.0140(8)
O5 0.0342(10) 0.0415(12) 0.0521(12) 0.0201(10) 0.0174(9) 0.0154(9)
O7 0.0610(13) 0.0256(10) 0.0477(12) 0.0053(8) 0.0327(10) 0.0048(9)
O9 0.0577(14) 0.0611(14) 0.0372(12) -0.0062(10) 0.0048(11) 0.0266(11)

loop_
_atom_type_symbol
_atom_type_description
_atom_type_scat_dispersion_real
_atom_type_scat_dispersion_imag
_atom_type_scat_source
C C 0.0033 0.0016 'International Tables Vol C Tables 4.2.6.8 and 6.1.1.4'
H H 0.0000 0.0000 'International Tables Vol C Tables 4.2.6.8 and 6.1.1.4'
Mn Mn 0.3368 0.7283 'International Tables Vol C Tables 4.2.6.8 and 6.1.1.4'
N N 0.0061 0.0033 'International Tables Vol C Tables 4.2.6.8 and 6.1.1.4'
O O 0.0106 0.0060 'International Tables Vol C Tables 4.2.6.8 and 6.1.1.4'

loop_
_geom_angle_atom_site_label_1
_geom_angle_atom_site_label_2
_geom_angle_atom_site_label_3
_geom_angle
_geom_angle_site_symmetry_1
_geom_angle_site_symmetry_3
N1 C1 N2 112.3(2) . .
N1 C1 H1 123.8 . .
N2 C1 H1 123.8 . .
C3 C2 N1 109.6(2) . .
C3 C2 H2 125.2 . .
N1 C2 H2 125.2 . .
C2 C3 N2 106.6(2) . .
C2 C3 H3 126.7 . .
N2 C3 H3 126.7 . .
N2 C4 C5 114.2(2) . .
N2 C4 H4A 108.7 . .
C5 C4 H4A 108.7 . .
N2 C4 H4B 108.7 . .
C5 C4 H4B 108.7 . .
H4A C4 H4B 107.6 . .
N5 C5 C6 108.2(2) . .
N5 C5 C4 121.5(2) . .
C6 C5 C4 129.7(2) . .
N3 C6 C5 104.8(2) . .
N3 C6 H6 127.6 . .
C5 C6 H6 127.6 . .
N3 C7 C8 111.43(19) . .
N3 C7 H7A 109.3 . .
C8 C7 H7A 109.3 . .
N3 C7 H7B 109.3 . .
C8 C7 H7B 109.3 . .
H7A C7 H7B 108.0 . .
O2 C8 O1 125.6(2) . .
O2 C8 C7 118.3(2) . .
O1 C8 C7 116.2(2) . .
O7 Mn1 O7 180 . 2_664
O7 Mn1 O5 93.30(9) . .
O7 Mn1 O5 86.70(9) 2_664 .
O7 Mn1 O5 86.70(9) . 2_664
O7 Mn1 O5 93.30(9) 2_664 2_664
O5 Mn1 O5 180 . 2_664
O7 Mn1 N1 89.74(8) . 2_664
O7 Mn1 N1 90.26(8) 2_664 2_664
O5 Mn1 N1 88.88(8) . 2_664
O5 Mn1 N1 91.12(8) 2_664 2_664
O7 Mn1 N1 90.26(8) . .
O7 Mn1 N1 89.74(8) 2_664 .
O5 Mn1 N1 91.12(8) . .
O5 Mn1 N1 88.88(8) 2_664 .
N1 Mn1 N1 180 2_664 .
C1 N1 C2 104.8(2) . .
C1 N1 Mn1 127.80(17) . .
C2 N1 Mn1 127.24(17) . .
C1 N2 C3 106.6(2) . .
C1 N2 C4 126.3(2) . .
C3 N2 C4 127.0(2) . .
N4 N3 C6 111.1(2) . .
N4 N3 C7 118.3(2) . .
C6 N3 C7 129.5(2) . .
N5 N4 N3 106.63(19) . .
N4 N5 C5 109.2(2) . .
Mn1 O5 H5W 121(3) . .
Mn1 O5 H5WA 117(2) . .
H5W O5 H5WA 109(3) . .
Mn1 O7 H7W 121(2) . .
Mn1 O7 H7WA 128(2) . .
H7W O7 H7WA 106(3) . .
H9W O9 H9WA 110(4) . .

loop_
_geom_bond_atom_site_label_1
_geom_bond_atom_site_label_2
_geom_bond_distance
_geom_bond_site_symmetry_2
C1 N1 1.319(3) .
C1 N2 1.337(3) .
C1 H1 0.9300 .
C2 C3 1.356(4) .
C2 N1 1.370(3) .
C2 H2 0.9300 .
C3 N2 1.360(3) .
C3 H3 0.9300 .
C4 N2 1.470(3) .
C4 C5 1.494(3) .
C4 H4A 0.9700 .
C4 H4B 0.9700 .
C5 N5 1.355(3) .
C5 C6 1.365(3) .
C6 N3 1.343(3) .
C6 H6 0.9300 .
C7 N3 1.457(3) .
C7 C8 1.530(3) .
C7 H7A 0.9700 .
C7 H7B 0.9700 .
C8 O2 1.241(3) .
C8 O1 1.244(3) .
Mn1 O7 2.1686(19) .
Mn1 O7 2.1686(19) 2_664
Mn1 O5 2.1939(19) .
Mn1 O5 2.1939(19) 2_664
Mn1 N1 2.256(2) 2_664
Mn1 N1 2.256(2) .
N3 N4 1.343(3) .
N4 N5 1.316(3) .
O5 H5W 0.81(4) .
O5 H5WA 0.79(3) .
O7 H7W 0.89(4) .
O7 H7WA 0.79(3) .
O9 H9W 0.82(4) .
O9 H9WA 0.85(4) .

loop_
_geom_hbond_atom_site_label_D
_geom_hbond_atom_site_label_H
_geom_hbond_atom_site_label_A
_geom_hbond_distance_DH
_geom_hbond_distance_HA
_geom_hbond_distance_DA
_geom_hbond_angle_DHA
_geom_hbond_site_symmetry_A
O9 H9WA O2 0.85(4) 2.03(4) 2.859(3) 164(4) .
O9 H9W N5 0.82(4) 2.03(4) 2.843(3) 172(4) 2_655
O7 H7WA O9 0.79(3) 1.88(3) 2.662(3) 170(3) 1_554
O5 H5WA O1 0.79(3) 1.97(4) 2.754(3) 171(3) 1_564
O7 H7W O2 0.89(4) 1.84(4) 2.737(3) 178(3) 2_655
O5 H5W O1 0.81(4) 1.93(4) 2.725(3) 167(3) 2_755

loop_
_geom_torsion_atom_site_label_1
_geom_torsion_atom_site_label_2
_geom_torsion_atom_site_label_3
_geom_torsion_atom_site_label_4
_geom_torsion
_geom_torsion_site_symmetry_1
N1 C2 C3 N2 0.1(3) .
N2 C4 C5 N5 -71.0(3) .
N2 C4 C5 C6 118.6(3) .
N5 C5 C6 N3 -0.1(3) .
C4 C5 C6 N3 171.3(2) .
N3 C7 C8 O2 -24.3(3) .
N3 C7 C8 O1 156.6(2) .
N2 C1 N1 C2 -0.7(3) .
N2 C1 N1 Mn1 -176.00(16) .
C3 C2 N1 C1 0.3(3) .
C3 C2 N1 Mn1 175.70(19) .
O7 Mn1 N1 C1 -20.2(2) .
O7 Mn1 N1 C1 159.8(2) 2_664
O5 Mn1 N1 C1 -113.5(2) .
O5 Mn1 N1 C1 66.5(2) 2_664
N1 Mn1 N1 C1 78(100) 2_664
O7 Mn1 N1 C2 165.4(2) .
O7 Mn1 N1 C2 -14.6(2) 2_664
O5 Mn1 N1 C2 72.1(2) .
O5 Mn1 N1 C2 -107.9(2) 2_664
N1 Mn1 N1 C2 -97(100) 2_664
N1 C1 N2 C3 0.7(3) .
N1 C1 N2 C4 177.9(2) .
C2 C3 N2 C1 -0.5(3) .
C2 C3 N2 C4 -177.6(2) .
C5 C4 N2 C1 85.0(3) .
C5 C4 N2 C3 -98.4(3) .
C5 C6 N3 N4 -0.1(3) .
C5 C6 N3 C7 -168.5(2) .
C8 C7 N3 N4 -87.0(3) .
C8 C7 N3 C6 80.7(3) .
C6 N3 N4 N5 0.2(3) .
C7 N3 N4 N5 170.1(2) .
N3 N4 N5 C5 -0.3(3) .
C6 C5 N5 N4 0.2(3) .
C4 C5 N5 N4 -172.0(2) .
